data_4339001
loop_
_publ_author_name
'Stagni, Stefano'
'Orselli, Enrico'
'Palazzi, Antonio'
'De Cola, Luisa'
'Zacchini, Stefano'
'Femoni, Cristina'
'Marcaccio, Massimo'
'Paolucci, Francesco'
'Zanarini, Simone'

_publ_section_title
;
 Polypyridyl ruthenium(II) complexes with tetrazolate-based chelating
 ligands. Synthesis, reactivity, and electrochemical and photophysical
 properties.
;
_journal_issue 22
_journal_name_full 'Inorganic chemistry'
_journal_page_first 9126
_journal_page_last 9138
_journal_paper_doi 10.1021/ic7011556
_journal_volume 46
_journal_year 2007
_chemical_formula_sum 'C27 H25 F8 N10 O P Ru'
_chemical_formula_weight 751.61
_chemical_name_systematic
; 
 ? 
;
_space_group_IT_number 15
_symmetry_cell_setting monoclinic
_symmetry_space_group_name_Hall '-C 2yc'
_symmetry_space_group_name_H-M 'C 1 2/c 1'
_atom_sites_solution_hydrogens geom
_atom_sites_solution_primary direct
_atom_sites_solution_secondary difmap
_audit_creation_method SHELXL-97
_cell_angle_alpha 90.00
_cell_angle_beta 111.10(3)
_cell_angle_gamma 90.00
_cell_formula_units_Z 8
_cell_length_a 29.426(6)
_cell_length_b 13.159(3)
_cell_length_c 16.647(3)
_cell_measurement_temperature 293(2)
_cell_volume 6014(2)
_computing_structure_refinement 'SHELXL-97 (Sheldrick, 1997)'
_computing_structure_solution 'SHELXS-97 (Sheldrick, 1990)'
_diffrn_ambient_temperature 293(2)
_diffrn_measured_fraction_theta_full 1.000
_diffrn_measured_fraction_theta_max 1.000
_diffrn_radiation_monochromator graphite
_diffrn_radiation_source 'fine-focus sealed tube'
_diffrn_radiation_type MoK\a
_diffrn_radiation_wavelength 0.71073
_diffrn_reflns_av_R_equivalents 0.0655
_diffrn_reflns_av_sigmaI/netI 0.0423
_diffrn_reflns_limit_h_max 34
_diffrn_reflns_limit_h_min -34
_diffrn_reflns_limit_k_max 15
_diffrn_reflns_limit_k_min -15
_diffrn_reflns_limit_l_max 19
_diffrn_reflns_limit_l_min -19
_diffrn_reflns_number 26064
_diffrn_reflns_theta_full 25.02
_diffrn_reflns_theta_max 25.02
_diffrn_reflns_theta_min 1.48
_exptl_absorpt_coefficient_mu 0.654
_exptl_absorpt_correction_T_max 0.9257
_exptl_absorpt_correction_T_min 0.8642
_exptl_absorpt_correction_type empirical
_exptl_crystal_colour orange
_exptl_crystal_density_diffrn 1.660
_exptl_crystal_density_method 'not measured'
_exptl_crystal_description prism
_exptl_crystal_F_000 3024
_exptl_crystal_size_max 0.23
_exptl_crystal_size_mid 0.19
_exptl_crystal_size_min 0.12
_refine_diff_density_max 0.988
_refine_diff_density_min -0.673
_refine_diff_density_rms 0.092
_refine_ls_extinction_method none
_refine_ls_goodness_of_fit_ref 1.075
_refine_ls_hydrogen_treatment mixed
_refine_ls_matrix_type full
_refine_ls_number_parameters 416
_refine_ls_number_reflns 5314
_refine_ls_number_restraints 3
_refine_ls_restrained_S_all 1.077
_refine_ls_R_factor_all 0.0680
_refine_ls_R_factor_gt 0.0513
_refine_ls_shift/su_max 0.000
_refine_ls_shift/su_mean 0.000
_refine_ls_structure_factor_coef Fsqd
_refine_ls_weighting_details 'calc w=1/[\s^2^(Fo^2^)+(0.1000P)^2^+0.0000P] where P=(Fo^2^+2Fc^2^)/3'
_refine_ls_weighting_scheme calc
_refine_ls_wR_factor_gt 0.1455
_refine_ls_wR_factor_ref 0.1588
_reflns_number_gt 4071
_reflns_number_total 5314
_reflns_threshold_expression >2sigma(I)
_cod_data_source_file ic7011556-file003.cif
_cod_data_source_block z48c2c
_cod_depositor_comments
;
The following automatic conversions were performed:

'_symmetry_cell_setting' value 'Monoclinic' changed to 'monoclinic'
according to
/usr/data/users/saulius/automatic-downloads/retrospective/ACS/lib/dictionaries/cif_core.dic
dictionary named 'cif_core.dic' version 2.4.2 from 2011-04-26.

Automatic conversion script
Id: cif_fix_values 2281 2013-09-26 08:29:07Z andrius 

2021-04-14
Z value and formula fixed to values more according to usual
chemical conventions.                 miguel
;
_cod_original_formula_sum 'C36 H33.33 F8 N13.33 O1.33 P1.33 Ru1.33'
_cod_original_formula_weight 1002.15
_cod_original_formula_units_Z 6
_cod_original_sg_symbol_H-M C2/c
_cod_database_code 4339001

loop_
_symmetry_equiv_pos_as_xyz
'x, y, z'
'-x, y, -z+1/2'
'x+1/2, y+1/2, z'
'-x+1/2, y+1/2, -z+1/2'
'-x, -y, -z'
'x, -y, z-1/2'
'-x+1/2, -y+1/2, -z'
'x+1/2, -y+1/2, z-1/2'

loop_
_atom_site_label
_atom_site_type_symbol
_atom_site_fract_x
_atom_site_fract_y
_atom_site_fract_z
_atom_site_U_iso_or_equiv
_atom_site_adp_type
_atom_site_occupancy
_atom_site_symmetry_multiplicity
_atom_site_calc_flag
_atom_site_refinement_flags
Ru1 Ru 0.142958(13) 0.36935(3) 0.12357(2) 0.03641(17) Uani 1 1 d .
N1 N 0.09024(14) 0.2639(3) 0.1191(2) 0.0401(9) Uani 1 1 d .
C1 C 0.05966(18) 0.2187(4) 0.0479(4) 0.0541(13) Uani 1 1 d .
H1 H 0.0615 0.2362 -0.0050 0.065 Uiso 1 1 calc R
C2 C 0.0258(2) 0.1480(4) 0.0495(5) 0.0684(17) Uani 1 1 d .
H2 H 0.0053 0.1182 -0.0012 0.082 Uiso 1 1 calc R
C3 C 0.0226(3) 0.1219(5) 0.1271(6) 0.082(2) Uani 1 1 d .
H3 H 0.0004 0.0733 0.1301 0.098 Uiso 1 1 calc R
C4 C 0.0530(2) 0.1690(5) 0.1998(5) 0.0729(18) Uani 1 1 d .
H4 H 0.0510 0.1530 0.2528 0.087 Uiso 1 1 calc R
C5 C 0.08673(18) 0.2401(4) 0.1956(3) 0.0496(12) Uani 1 1 d .
C6 C 0.12312(18) 0.2886(4) 0.2709(3) 0.0471(12) Uani 1 1 d .
C7 C 0.1258(2) 0.2738(5) 0.3547(4) 0.0668(16) Uani 1 1 d .
H7 H 0.1022 0.2358 0.3663 0.080 Uiso 1 1 calc R
C8 C 0.1640(3) 0.3165(5) 0.4208(4) 0.0766(19) Uani 1 1 d .
H8 H 0.1666 0.3071 0.4776 0.092 Uiso 1 1 calc R
C9 C 0.1978(3) 0.3721(5) 0.4026(4) 0.0744(19) Uani 1 1 d .
H9 H 0.2240 0.4003 0.4469 0.089 Uiso 1 1 calc R
C10 C 0.1931(2) 0.3866(4) 0.3189(4) 0.0594(15) Uani 1 1 d .
H10 H 0.2164 0.4254 0.3072 0.071 Uiso 1 1 calc R
N2 N 0.15588(15) 0.3468(3) 0.2521(3) 0.0428(9) Uani 1 1 d .
N3 N 0.19448(14) 0.2663(3) 0.1205(2) 0.0443(9) Uani 1 1 d .
C11 C 0.18818(19) 0.1662(4) 0.1089(4) 0.0531(13) Uani 1 1 d .
H11 H 0.1587 0.1380 0.1061 0.064 Uiso 1 1 calc R
C12 C 0.2233(2) 0.1033(4) 0.1011(4) 0.0605(15) Uani 1 1 d .
H12 H 0.2177 0.0337 0.0938 0.073 Uiso 1 1 calc R
C13 C 0.2670(2) 0.1436(5) 0.1042(5) 0.076(2) Uani 1 1 d .
H13 H 0.2909 0.1025 0.0967 0.091 Uiso 1 1 calc R
C14 C 0.2745(2) 0.2455(5) 0.1186(4) 0.0684(17) Uani 1 1 d .
H14 H 0.3044 0.2736 0.1236 0.082 Uiso 1 1 calc R
C15 C 0.23848(17) 0.3073(4) 0.1260(3) 0.0466(12) Uani 1 1 d .
C16 C 0.24174(19) 0.4177(4) 0.1360(3) 0.0529(13) Uani 1 1 d .
C17 C 0.2826(2) 0.4732(5) 0.1439(5) 0.0783(19) Uani 1 1 d .
H17 H 0.3105 0.4404 0.1430 0.094 Uiso 1 1 calc R
C18 C 0.2827(3) 0.5766(6) 0.1530(5) 0.096(3) Uani 1 1 d .
H18 H 0.3100 0.6147 0.1568 0.115 Uiso 1 1 calc R
C19 C 0.2418(3) 0.6226(5) 0.1565(5) 0.083(2) Uani 1 1 d .
H19 H 0.2413 0.6926 0.1636 0.099 Uiso 1 1 calc R
C20 C 0.2019(2) 0.5657(4) 0.1495(4) 0.0597(15) Uani 1 1 d .
H20 H 0.1743 0.5978 0.1521 0.072 Uiso 1 1 calc R
N4 N 0.20139(15) 0.4633(3) 0.1389(2) 0.0470(10) Uani 1 1 d .
N5 N 0.11977(14) 0.3968(3) -0.0056(2) 0.0414(9) Uani 1 1 d .
N6 N 0.12801(18) 0.3577(3) -0.0741(3) 0.0570(12) Uani 1 1 d .
N7 N 0.1008(2) 0.4083(4) -0.1417(3) 0.0694(14) Uani 1 1 d .
N8 N 0.07453(17) 0.4805(4) -0.1201(3) 0.0593(12) Uani 1 1 d .
C21 C 0.08749(16) 0.4707(4) -0.0354(3) 0.0418(11) Uani 1 1 d .
C22 C 0.07081(17) 0.5221(4) 0.0255(3) 0.0431(11) Uani 1 1 d .
N9 N 0.09214(14) 0.4853(3) 0.1072(2) 0.0421(9) Uani 1 1 d .
C23 C 0.0774(2) 0.5285(4) 0.1670(3) 0.0541(13) Uani 1 1 d .
H23 H 0.0905 0.5058 0.2236 0.065 Uiso 1 1 calc R
C24 C 0.0439(2) 0.6046(4) 0.1467(4) 0.0608(15) Uani 1 1 d .
H24 H 0.0357 0.6333 0.1906 0.073 Uiso 1 1 calc R
N10 N 0.02230(19) 0.6402(3) 0.0668(4) 0.0645(14) Uani 1 1 d .
C25 C 0.03726(19) 0.5983(4) 0.0086(4) 0.0518(13) Uani 1 1 d .
H25 H 0.0240 0.6223 -0.0476 0.062 Uiso 1 1 calc R
P1 P 0.13167(7) 0.86451(14) 0.10487(15) 0.0779(6) Uani 1 1 d .
F1 F 0.1467(3) 0.9608(6) 0.1574(6) 0.196(3) Uani 1 1 d .
F2 F 0.1134(4) 0.9242(11) 0.0283(6) 0.305(7) Uani 1 1 d .
F3 F 0.1200(3) 0.7600(6) 0.0615(6) 0.225(5) Uani 1 1 d .
F4 F 0.1464(4) 0.8060(8) 0.1894(6) 0.262(5) Uani 1 1 d .
F5 F 0.0809(3) 0.8675(5) 0.1147(6) 0.171(3) Uani 1 1 d .
F6 F 0.1789(3) 0.8618(5) 0.0923(10) 0.291(7) Uani 1 1 d .
C27 C 0.9172(3) 0.9225(7) 0.1535(7) 0.126(3) Uani 1 1 d D
H27A H 0.8904 0.8796 0.1215 0.188 Uiso 1 1 calc R
H27B H 0.9255 0.9659 0.1145 0.188 Uiso 1 1 calc R
H27C H 0.9080 0.9634 0.1930 0.188 Uiso 1 1 calc R
C26 C 0.9598(3) 0.8587(6) 0.2022(6) 0.115(3) Uani 1 1 d D
H26A H 0.9513 0.8143 0.2411 0.138 Uiso 1 1 calc R
H26B H 0.9687 0.8165 0.1624 0.138 Uiso 1 1 calc R
O1 O 1.0000 0.9204(5) 0.2500 0.0845(19) Uani 1 2 d SD
O2 O 1.0000 0.3867(6) 0.2500 0.096(2) Uiso 1 2 d SD
H1O H 1.0286(11) 0.402(6) 0.258(6) 0.143 Uiso 1 1 d D

loop_
_atom_site_aniso_label
_atom_site_aniso_U_11
_atom_site_aniso_U_22
_atom_site_aniso_U_33
_atom_site_aniso_U_23
_atom_site_aniso_U_13
_atom_site_aniso_U_12
Ru1 0.0361(2) 0.0402(2) 0.0310(2) 0.00248(15) 0.00987(17) -0.00064(15)
N1 0.036(2) 0.042(2) 0.043(2) 0.0048(18) 0.0153(17) 0.0042(17)
C1 0.042(3) 0.058(3) 0.055(3) 0.001(3) 0.008(2) -0.002(2)
C2 0.050(3) 0.061(3) 0.082(5) -0.001(3) 0.009(3) -0.013(3)
C3 0.071(5) 0.071(4) 0.110(6) 0.002(4) 0.040(4) -0.025(3)
C4 0.069(4) 0.079(4) 0.083(5) 0.006(4) 0.043(4) -0.015(4)
C5 0.047(3) 0.047(3) 0.062(3) 0.009(2) 0.029(3) 0.008(2)
C6 0.051(3) 0.049(3) 0.045(3) 0.009(2) 0.022(2) 0.010(2)
C7 0.088(4) 0.067(4) 0.059(4) 0.014(3) 0.044(3) 0.010(3)
C8 0.119(6) 0.074(4) 0.038(3) 0.005(3) 0.030(4) 0.004(4)
C9 0.094(5) 0.076(4) 0.037(3) 0.002(3) 0.005(3) -0.002(4)
C10 0.067(4) 0.058(3) 0.043(3) 0.005(3) 0.008(3) -0.005(3)
N2 0.049(2) 0.040(2) 0.036(2) 0.0037(17) 0.0118(19) 0.0025(18)
N3 0.040(2) 0.052(2) 0.041(2) 0.0071(19) 0.0146(18) 0.0007(18)
C11 0.042(3) 0.049(3) 0.067(4) 0.007(3) 0.018(3) 0.000(2)
C12 0.055(3) 0.048(3) 0.085(4) 0.008(3) 0.033(3) 0.010(3)
C13 0.060(4) 0.068(4) 0.114(6) 0.021(4) 0.048(4) 0.023(3)
C14 0.042(3) 0.082(4) 0.084(4) 0.015(4) 0.027(3) 0.000(3)
C15 0.038(3) 0.054(3) 0.046(3) 0.009(2) 0.013(2) -0.001(2)
C16 0.044(3) 0.058(3) 0.048(3) 0.013(3) 0.007(2) -0.008(3)
C17 0.050(3) 0.079(4) 0.102(5) 0.018(4) 0.022(3) -0.012(3)
C18 0.066(5) 0.088(5) 0.118(7) 0.016(5) 0.014(4) -0.039(4)
C19 0.080(5) 0.056(4) 0.093(6) 0.010(3) 0.008(4) -0.023(3)
C20 0.065(4) 0.046(3) 0.058(3) 0.004(3) 0.009(3) -0.012(3)
N4 0.047(2) 0.051(2) 0.037(2) 0.0074(18) 0.0081(18) -0.005(2)
N5 0.039(2) 0.049(2) 0.038(2) -0.0003(18) 0.0164(18) -0.0017(18)
N6 0.061(3) 0.074(3) 0.043(3) 0.000(2) 0.027(2) -0.002(2)
N7 0.078(3) 0.094(4) 0.039(3) 0.004(3) 0.025(2) 0.002(3)
N8 0.060(3) 0.079(3) 0.037(2) 0.013(2) 0.015(2) 0.002(2)
C21 0.038(2) 0.051(3) 0.032(2) 0.005(2) 0.008(2) -0.006(2)
C22 0.041(3) 0.043(3) 0.041(3) 0.005(2) 0.011(2) -0.006(2)
N9 0.044(2) 0.043(2) 0.038(2) 0.0010(17) 0.0124(18) 0.0017(18)
C23 0.065(3) 0.058(3) 0.043(3) -0.003(2) 0.024(3) 0.013(3)
C24 0.072(4) 0.058(3) 0.054(3) -0.002(3) 0.024(3) 0.013(3)
N10 0.058(3) 0.053(3) 0.080(4) 0.005(2) 0.023(3) 0.010(2)
C25 0.050(3) 0.050(3) 0.052(3) 0.009(2) 0.013(2) 0.004(2)
P1 0.0645(11) 0.0653(11) 0.0958(15) -0.0085(10) 0.0193(10) -0.0042(8)
F1 0.261(9) 0.153(6) 0.200(7) -0.068(6) 0.113(6) -0.103(6)
F2 0.289(12) 0.445(17) 0.178(9) 0.190(11) 0.080(8) 0.126(13)
F3 0.278(9) 0.174(6) 0.321(11) -0.169(7) 0.226(9) -0.138(6)
F4 0.316(13) 0.200(9) 0.217(11) 0.071(8) 0.031(9) 0.000(9)
F5 0.135(6) 0.177(7) 0.224(8) -0.063(5) 0.094(6) -0.025(4)
F6 0.165(7) 0.137(6) 0.66(2) -0.116(9) 0.253(11) -0.069(5)
C27 0.085(6) 0.127(8) 0.161(10) -0.009(7) 0.040(6) -0.017(6)
C26 0.138(9) 0.108(7) 0.097(7) -0.009(5) 0.040(6) -0.022(6)
O1 0.084(5) 0.080(4) 0.099(5) 0.000 0.045(4) 0.000

loop_
_atom_type_symbol
_atom_type_description
_atom_type_scat_dispersion_real
_atom_type_scat_dispersion_imag
_atom_type_scat_source
C C 0.0033 0.0016 'International Tables Vol C Tables 4.2.6.8 and 6.1.1.4'
H H 0.0000 0.0000 'International Tables Vol C Tables 4.2.6.8 and 6.1.1.4'
N N 0.0061 0.0033 'International Tables Vol C Tables 4.2.6.8 and 6.1.1.4'
O O 0.0106 0.0060 'International Tables Vol C Tables 4.2.6.8 and 6.1.1.4'
F F 0.0171 0.0103 'International Tables Vol C Tables 4.2.6.8 and 6.1.1.4'
P P 0.1023 0.0942 'International Tables Vol C Tables 4.2.6.8 and 6.1.1.4'
Ru Ru -1.2594 0.8363 'International Tables Vol C Tables 4.2.6.8 and 6.1.1.4'

loop_
_geom_angle_atom_site_label_1
_geom_angle_atom_site_label_2
_geom_angle_atom_site_label_3
_geom_angle
_geom_angle_site_symmetry_3
N5 Ru1 N3 93.45(15) .
N5 Ru1 N2 171.45(15) .
N3 Ru1 N2 94.00(16) .
N5 Ru1 N4 88.38(15) .
N3 Ru1 N4 78.90(17) .
N2 Ru1 N4 97.16(16) .
N5 Ru1 N1 96.85(15) .
N3 Ru1 N1 96.18(16) .
N2 Ru1 N1 78.18(15) .
N4 Ru1 N1 173.06(15) .
N5 Ru1 N9 77.35(15) .
N3 Ru1 N9 169.69(15) .
N2 Ru1 N9 95.54(15) .
N4 Ru1 N9 96.01(16) .
N1 Ru1 N9 89.60(16) .
C1 N1 C5 118.4(4) .
C1 N1 Ru1 125.9(3) .
C5 N1 Ru1 115.7(3) .
N1 C1 C2 122.9(6) .
N1 C1 H1 118.5 .
C2 C1 H1 118.5 .
C1 C2 C3 119.0(6) .
C1 C2 H2 120.5 .
C3 C2 H2 120.5 .
C4 C3 C2 118.3(6) .
C4 C3 H3 120.8 .
C2 C3 H3 120.8 .
C3 C4 C5 121.0(6) .
C3 C4 H4 119.5 .
C5 C4 H4 119.5 .
N1 C5 C4 120.2(5) .
N1 C5 C6 115.1(4) .
C4 C5 C6 124.5(5) .
N2 C6 C7 121.8(5) .
N2 C6 C5 114.2(4) .
C7 C6 C5 124.0(5) .
C8 C7 C6 118.8(6) .
C8 C7 H7 120.6 .
C6 C7 H7 120.6 .
C9 C8 C7 119.8(6) .
C9 C8 H8 120.1 .
C7 C8 H8 120.1 .
C8 C9 C10 119.5(6) .
C8 C9 H9 120.3 .
C10 C9 H9 120.3 .
N2 C10 C9 122.7(6) .
N2 C10 H10 118.7 .
C9 C10 H10 118.7 .
C10 N2 C6 117.5(5) .
C10 N2 Ru1 126.2(4) .
C6 N2 Ru1 116.3(3) .
C11 N3 C15 118.4(4) .
C11 N3 Ru1 126.2(3) .
C15 N3 Ru1 115.3(3) .
N3 C11 C12 122.7(5) .
N3 C11 H11 118.6 .
C12 C11 H11 118.6 .
C11 C12 C13 119.5(5) .
C11 C12 H12 120.3 .
C13 C12 H12 120.3 .
C14 C13 C12 118.4(6) .
C14 C13 H13 120.8 .
C12 C13 H13 120.8 .
C13 C14 C15 121.0(5) .
C13 C14 H14 119.5 .
C15 C14 H14 119.5 .
C14 C15 N3 120.0(5) .
C14 C15 C16 125.2(5) .
N3 C15 C16 114.7(4) .
N4 C16 C17 120.9(5) .
N4 C16 C15 115.1(4) .
C17 C16 C15 124.0(5) .
C18 C17 C16 120.3(7) .
C18 C17 H17 119.8 .
C16 C17 H17 119.8 .
C19 C18 C17 118.7(6) .
C19 C18 H18 120.7 .
C17 C18 H18 120.7 .
C20 C19 C18 119.9(6) .
C20 C19 H19 120.0 .
C18 C19 H19 120.0 .
N4 C20 C19 121.6(6) .
N4 C20 H20 119.2 .
C19 C20 H20 119.2 .
C16 N4 C20 118.6(5) .
C16 N4 Ru1 115.9(3) .
C20 N4 Ru1 125.5(4) .
C21 N5 N6 106.6(4) .
C21 N5 Ru1 116.6(3) .
N6 N5 Ru1 136.8(3) .
N7 N6 N5 107.0(4) .
N6 N7 N8 111.2(4) .
C21 N8 N7 103.9(4) .
N5 C21 N8 111.2(4) .
N5 C21 C22 117.4(4) .
N8 C21 C22 131.3(5) .
C25 C22 N9 120.3(5) .
C25 C22 C21 127.2(5) .
N9 C22 C21 112.5(4) .
C23 N9 C22 115.6(4) .
C23 N9 Ru1 128.3(3) .
C22 N9 Ru1 116.1(3) .
N9 C23 C24 121.6(5) .
N9 C23 H23 119.2 .
C24 C23 H23 119.2 .
N10 C24 C23 123.4(5) .
N10 C24 H24 118.3 .
C23 C24 H24 118.3 .
C25 N10 C24 114.7(5) .
N10 C25 C22 124.3(5) .
N10 C25 H25 117.8 .
C22 C25 H25 117.8 .
F2 P1 F6 87.6(7) .
F2 P1 F1 89.6(7) .
F6 P1 F1 90.5(4) .
F2 P1 F4 173.4(6) .
F6 P1 F4 98.6(7) .
F1 P1 F4 87.8(6) .
F2 P1 F3 97.1(7) .
F6 P1 F3 88.5(4) .
F1 P1 F3 173.1(6) .
F4 P1 F3 85.6(5) .
F2 P1 F5 90.8(5) .
F6 P1 F5 178.0(7) .
F1 P1 F5 90.5(4) .
F4 P1 F5 83.2(5) .
F3 P1 F5 90.6(4) .
C26 C27 H27A 109.5 .
C26 C27 H27B 109.5 .
H27A C27 H27B 109.5 .
C26 C27 H27C 109.5 .
H27A C27 H27C 109.5 .
H27B C27 H27C 109.5 .
O1 C26 C27 110.6(7) .
O1 C26 H26A 109.5 .
C27 C26 H26A 109.5 .
O1 C26 H26B 109.5 .
C27 C26 H26B 109.5 .
H26A C26 H26B 108.1 .
C26 O1 C26 110.2(9) 2_755

loop_
_geom_bond_atom_site_label_1
_geom_bond_atom_site_label_2
_geom_bond_distance
_geom_bond_site_symmetry_2
Ru1 N5 2.040(4) .
Ru1 N3 2.048(4) .
Ru1 N2 2.056(4) .
Ru1 N4 2.057(4) .
Ru1 N1 2.063(4) .
Ru1 N9 2.084(4) .
N1 C1 1.341(6) .
N1 C5 1.351(6) .
C1 C2 1.371(8) .
C1 H1 0.9300 .
C2 C3 1.371(10) .
C2 H2 0.9300 .
C3 C4 1.367(10) .
C3 H3 0.9300 .
C4 C5 1.383(8) .
C4 H4 0.9300 .
C5 C6 1.469(7) .
C6 N2 1.354(6) .
C6 C7 1.382(7) .
C7 C8 1.378(9) .
C7 H7 0.9300 .
C8 C9 1.353(10) .
C8 H8 0.9300 .
C9 C10 1.363(8) .
C9 H9 0.9300 .
C10 N2 1.353(7) .
C10 H10 0.9300 .
N3 C11 1.335(7) .
N3 C15 1.374(6) .
C11 C12 1.367(8) .
C11 H11 0.9300 .
C12 C13 1.374(9) .
C12 H12 0.9300 .
C13 C14 1.367(9) .
C13 H13 0.9300 .
C14 C15 1.374(7) .
C14 H14 0.9300 .
C15 C16 1.462(8) .
C16 N4 1.346(7) .
C16 C17 1.374(7) .
C17 C18 1.368(10) .
C17 H17 0.9300 .
C18 C19 1.366(11) .
C18 H18 0.9300 .
C19 C20 1.363(9) .
C19 H19 0.9300 .
C20 N4 1.360(7) .
C20 H20 0.9300 .
N5 C21 1.325(6) .
N5 N6 1.350(6) .
N6 N7 1.305(7) .
N7 N8 1.352(7) .
N8 C21 1.328(6) .
C21 C22 1.443(7) .
C22 C25 1.364(7) .
C22 N9 1.366(6) .
N9 C23 1.346(6) .
C23 C24 1.359(8) .
C23 H23 0.9300 .
C24 N10 1.335(8) .
C24 H24 0.9300 .
N10 C25 1.321(8) .
C25 H25 0.9300 .
P1 F2 1.428(8) .
P1 F6 1.478(7) .
P1 F1 1.513(6) .
P1 F4 1.524(9) .
P1 F3 1.533(6) .
P1 F5 1.561(7) .
C27 C26 1.485(8) .
C27 H27A 0.9600 .
C27 H27B 0.9600 .
C27 H27C 0.9600 .
C26 O1 1.419(7) .
C26 H26A 0.9700 .
C26 H26B 0.9700 .
O1 C26 1.419(7) 2_755
O2 H1O 0.828(10) .

loop_
_geom_hbond_atom_site_label_D
_geom_hbond_atom_site_label_H
_geom_hbond_atom_site_label_A
_geom_hbond_distance_DH
_geom_hbond_distance_HA
_geom_hbond_distance_DA
_geom_hbond_angle_DHA
_geom_hbond_site_symmetry_A
O2 H1O N8 0.828(10) 2.52(8) 3.021(7) 120(7) 6_666

loop_
_geom_torsion_atom_site_label_1
_geom_torsion_atom_site_label_2
_geom_torsion_atom_site_label_3
_geom_torsion_atom_site_label_4
_geom_torsion
_geom_torsion_site_symmetry_4
N5 Ru1 N1 C1 12.2(4) .
N3 Ru1 N1 C1 -82.0(4) .
N2 Ru1 N1 C1 -174.9(4) .
N4 Ru1 N1 C1 -126.5(12) .
N9 Ru1 N1 C1 89.4(4) .
N5 Ru1 N1 C5 -167.2(3) .
N3 Ru1 N1 C5 98.5(3) .
N2 Ru1 N1 C5 5.7(3) .
N4 Ru1 N1 C5 54.0(14) .
N9 Ru1 N1 C5 -90.0(3) .
C5 N1 C1 C2 -1.5(8) .
Ru1 N1 C1 C2 179.1(4) .
N1 C1 C2 C3 0.2(9) .
C1 C2 C3 C4 1.1(10) .
C2 C3 C4 C5 -1.1(11) .
C1 N1 C5 C4 1.5(7) .
Ru1 N1 C5 C4 -179.0(4) .
C1 N1 C5 C6 176.9(4) .
Ru1 N1 C5 C6 -3.6(5) .
C3 C4 C5 N1 -0.2(9) .
C3 C4 C5 C6 -175.2(6) .
N1 C5 C6 N2 -2.4(6) .
C4 C5 C6 N2 172.8(5) .
N1 C5 C6 C7 -179.7(5) .
C4 C5 C6 C7 -4.6(8) .
N2 C6 C7 C8 -2.6(8) .
C5 C6 C7 C8 174.5(5) .
C6 C7 C8 C9 0.4(10) .
C7 C8 C9 C10 1.0(10) .
C8 C9 C10 N2 -0.4(10) .
C9 C10 N2 C6 -1.6(8) .
C9 C10 N2 Ru1 176.6(4) .
C7 C6 N2 C10 3.1(7) .
C5 C6 N2 C10 -174.3(4) .
C7 C6 N2 Ru1 -175.3(4) .
C5 C6 N2 Ru1 7.3(5) .
N5 Ru1 N2 C10 -130.3(10) .
N3 Ru1 N2 C10 79.1(4) .
N4 Ru1 N2 C10 -0.2(5) .
N1 Ru1 N2 C10 174.6(5) .
N9 Ru1 N2 C10 -96.9(4) .
N5 Ru1 N2 C6 47.9(11) .
N3 Ru1 N2 C6 -102.6(3) .
N4 Ru1 N2 C6 178.1(3) .
N1 Ru1 N2 C6 -7.1(3) .
N9 Ru1 N2 C6 81.3(3) .
N5 Ru1 N3 C11 -90.8(4) .
N2 Ru1 N3 C11 85.0(4) .
N4 Ru1 N3 C11 -178.5(4) .
N1 Ru1 N3 C11 6.5(4) .
N9 Ru1 N3 C11 -117.3(8) .
N5 Ru1 N3 C15 85.2(3) .
N2 Ru1 N3 C15 -99.0(3) .
N4 Ru1 N3 C15 -2.4(3) .
N1 Ru1 N3 C15 -177.5(3) .
N9 Ru1 N3 C15 58.7(10) .
C15 N3 C11 C12 -1.0(8) .
Ru1 N3 C11 C12 174.9(4) .
N3 C11 C12 C13 -0.7(10) .
C11 C12 C13 C14 2.6(11) .
C12 C13 C14 C15 -2.9(11) .
C13 C14 C15 N3 1.3(9) .
C13 C14 C15 C16 -176.0(6) .
C11 N3 C15 C14 0.7(7) .
Ru1 N3 C15 C14 -175.6(4) .
C11 N3 C15 C16 178.3(5) .
Ru1 N3 C15 C16 1.9(5) .
C14 C15 C16 N4 177.7(5) .
N3 C15 C16 N4 0.4(6) .
C14 C15 C16 C17 -3.6(9) .
N3 C15 C16 C17 179.1(5) .
N4 C16 C17 C18 -1.4(10) .
C15 C16 C17 C18 180.0(6) .
C16 C17 C18 C19 1.8(12) .
C17 C18 C19 C20 -1.0(12) .
C18 C19 C20 N4 -0.2(11) .
C17 C16 N4 C20 0.2(8) .
C15 C16 N4 C20 178.9(4) .
C17 C16 N4 Ru1 178.8(4) .
C15 C16 N4 Ru1 -2.4(6) .
C19 C20 N4 C16 0.6(8) .
C19 C20 N4 Ru1 -177.9(5) .
N5 Ru1 N4 C16 -91.2(4) .
N3 Ru1 N4 C16 2.7(3) .
N2 Ru1 N4 C16 95.4(4) .
N1 Ru1 N4 C16 47.9(14) .
N9 Ru1 N4 C16 -168.3(4) .
N5 Ru1 N4 C20 87.3(4) .
N3 Ru1 N4 C20 -178.8(4) .
N2 Ru1 N4 C20 -86.1(4) .
N1 Ru1 N4 C20 -133.6(12) .
N9 Ru1 N4 C20 10.3(4) .
N3 Ru1 N5 C21 -173.4(3) .
N2 Ru1 N5 C21 36.0(12) .
N4 Ru1 N5 C21 -94.7(3) .
N1 Ru1 N5 C21 89.9(3) .
N9 Ru1 N5 C21 1.9(3) .
N3 Ru1 N5 N6 7.7(5) .
N2 Ru1 N5 N6 -142.9(9) .
N4 Ru1 N5 N6 86.4(5) .
N1 Ru1 N5 N6 -89.0(5) .
N9 Ru1 N5 N6 -177.0(5) .
C21 N5 N6 N7 -0.2(6) .
Ru1 N5 N6 N7 178.8(4) .
N5 N6 N7 N8 0.1(6) .
N6 N7 N8 C21 0.0(6) .
N6 N5 C21 N8 0.2(5) .
Ru1 N5 C21 N8 -179.0(3) .
N6 N5 C21 C22 177.3(4) .
Ru1 N5 C21 C22 -1.9(5) .
N7 N8 C21 N5 -0.1(6) .
N7 N8 C21 C22 -176.7(5) .
N5 C21 C22 C25 -178.6(5) .
N8 C21 C22 C25 -2.2(9) .
N5 C21 C22 N9 0.5(6) .
N8 C21 C22 N9 176.9(5) .
C25 C22 N9 C23 0.5(7) .
C21 C22 N9 C23 -178.6(4) .
C25 C22 N9 Ru1 -179.7(4) .
C21 C22 N9 Ru1 1.1(5) .
N5 Ru1 N9 C23 178.1(5) .
N3 Ru1 N9 C23 -154.7(8) .
N2 Ru1 N9 C23 2.9(4) .
N4 Ru1 N9 C23 -94.9(4) .
N1 Ru1 N9 C23 81.0(4) .
N5 Ru1 N9 C22 -1.6(3) .
N3 Ru1 N9 C22 25.6(10) .
N2 Ru1 N9 C22 -176.8(3) .
N4 Ru1 N9 C22 85.4(3) .
N1 Ru1 N9 C22 -98.7(3) .
C22 N9 C23 C24 -0.8(8) .
Ru1 N9 C23 C24 179.5(4) .
N9 C23 C24 N10 1.8(9) .
C23 C24 N10 C25 -2.4(9) .
C24 N10 C25 C22 2.2(8) .
N9 C22 C25 N10 -1.3(8) .
C21 C22 C25 N10 177.7(5) .
C27 C26 O1 C26 178.7(10) 2_755
